data_7705177
loop_
_publ_author_name
'Li, Yinghua'
'Fan, Weibin'
'Zhang, Zilong'
'Xie, Xingkun'
'Xiang, Shiqun'
'Huang, Deguang'

_publ_section_title
;
 Copper(II)-hydroxide facilitated C-C bond formation: the carboxamido
 pyridine system <i>versus</i> the methylimino pyridine system.
;
_journal_issue 35
_journal_name_full 'Dalton transactions (Cambridge, England : 2003)'
_journal_page_first 12189
_journal_page_last 12196
_journal_paper_doi 10.1039/d0dt02288h
_journal_volume 49
_journal_year 2020
_chemical_formula_moiety 'C54 H50 Cu2 N6 O4, C3 H7 N O, 2(C4 H12 N)'
_chemical_formula_sum 'C65 H81 Cu2 N9 O5'
_chemical_formula_weight 1195.46
_chemical_name_common '[Cu(NNN-ligand)]2 (Me4N)2 DMF'
_space_group_crystal_system orthorhombic
_space_group_IT_number 20
_space_group_name_Hall 'C 2c 2'
_space_group_name_H-M_alt 'C 2 2 21'
_atom_sites_solution_hydrogens geom
_audit_creation_method SHELXL-2018/3
_audit_update_record
;
2020-07-20 deposited with the CCDC.	2020-08-17 downloaded from the CCDC.
;
_cell_angle_alpha 90
_cell_angle_beta 90
_cell_angle_gamma 90
_cell_formula_units_Z 4
_cell_length_a 13.7621(4)
_cell_length_b 21.9194(4)
_cell_length_c 19.9436(4)
_cell_measurement_reflns_used 4421
_cell_measurement_temperature 100(2)
_cell_measurement_theta_max 72.7820
_cell_measurement_theta_min 3.7620
_cell_volume 6016.1(2)
_computing_cell_refinement 'CrysAlisPro 1.171.38.41 (Rigaku OD, 2015)'
_computing_data_collection 'CrysAlisPro 1.171.38.41 (Rigaku OD, 2015)'
_computing_data_reduction 'CrysAlisPro 1.171.38.41 (Rigaku OD, 2015)'
_computing_molecular_graphics 'Bruker SHELXTL'
_computing_publication_material 'Bruker SHELXTL'
_computing_structure_refinement 'SHELXL-2018/3 (Sheldrick, 2018)'
_computing_structure_solution 'SHELXS-97 (Sheldrick, 1990)'
_diffrn_ambient_temperature 100(2)
_diffrn_detector_area_resol_mean 10.5594
_diffrn_measured_fraction_theta_full 1.000
_diffrn_measured_fraction_theta_max 0.995
_diffrn_measurement_device_type 'SuperNova, Dual, Cu at zero, Atlas'
_diffrn_measurement_method '\w scans'
_diffrn_radiation_type CuK\a
_diffrn_radiation_wavelength 1.54184
_diffrn_reflns_av_R_equivalents 0.0227
_diffrn_reflns_av_unetI/netI 0.0358
_diffrn_reflns_Laue_measured_fraction_full 1.000
_diffrn_reflns_Laue_measured_fraction_max 0.995
_diffrn_reflns_limit_h_max 16
_diffrn_reflns_limit_h_min -13
_diffrn_reflns_limit_k_max 26
_diffrn_reflns_limit_k_min -19
_diffrn_reflns_limit_l_max 11
_diffrn_reflns_limit_l_min -24
_diffrn_reflns_number 7957
_diffrn_reflns_point_group_measured_fraction_full 0.888
_diffrn_reflns_point_group_measured_fraction_max 0.872
_diffrn_reflns_theta_full 67.684
_diffrn_reflns_theta_max 70.979
_diffrn_reflns_theta_min 3.793
_diffrn_source 'SuperNova (Cu) X-ray Source'
_exptl_absorpt_coefficient_mu 1.324
_exptl_absorpt_correction_T_max 1.00000
_exptl_absorpt_correction_T_min 0.95339
_exptl_absorpt_correction_type multi-scan
_exptl_absorpt_process_details
; 
CrysAlisPro 1.171.38.41 (Rigaku Oxford Diffraction, 2015) 
Empirical absorption correction using spherical harmonics, 
 implemented in SCALE3 ABSPACK scaling algorithm. 
;
_exptl_crystal_colour yellow
_exptl_crystal_density_diffrn 1.320
_exptl_crystal_density_method 'not measured'
_exptl_crystal_description prism
_exptl_crystal_F_000 2528
_exptl_crystal_size_max 0.150
_exptl_crystal_size_mid 0.100
_exptl_crystal_size_min 0.050
_refine_diff_density_max 0.694
_refine_diff_density_min -0.633
_refine_diff_density_rms 0.062
_refine_ls_abs_structure_details
; 
 Flack x determined using 1665 quotients [(I+)-(I-)]/[(I+)+(I-)] 
 (Parsons, Flack and Wagner, Acta Cryst. B69 (2013) 249-259). 
;
_refine_ls_abs_structure_Flack 0.021(14)
_refine_ls_extinction_method none
_refine_ls_goodness_of_fit_ref 1.033
_refine_ls_hydrogen_treatment constr
_refine_ls_matrix_type full
_refine_ls_number_parameters 444
_refine_ls_number_reflns 5070
_refine_ls_number_restraints 606
_refine_ls_restrained_S_all 1.056
_refine_ls_R_factor_all 0.0578
_refine_ls_R_factor_gt 0.0538
_refine_ls_shift/su_max 0.003
_refine_ls_shift/su_mean 0.000
_refine_ls_structure_factor_coef Fsqd
_refine_ls_weighting_details 'w=1/[\s^2^(Fo^2^)+(0.0944P)^2^+5.6351P] where P=(Fo^2^+2Fc^2^)/3'
_refine_ls_weighting_scheme calc
_refine_ls_wR_factor_gt 0.1460
_refine_ls_wR_factor_ref 0.1511
_refine_special_details
; 
The asymmetric of methyland allyl groups in 2,6-positions of phenyl ring led to 
conformational isomer disorder with occypancies of 0.60 and 0.40 in this structure.
The final refinement of disordered model of cation Me4N+ gave occupancies of 0.54 
and 0.46. The DMF molecule was located in a symmetric position so that the 
occupancies of this molecule were set to half manually. The bond lengths, bond angles
and the temperature factors of disordered DMF were restrained by using commands of 
DFIX and DELU & SIMU. The temperature of other disordered atoms was avaraged by 
DELU & SIMU commands only. All the hydrogen atoms were added geometrically. 
;
_reflns_Friedel_coverage 0.592
_reflns_Friedel_fraction_full 0.752
_reflns_Friedel_fraction_max 0.721
_reflns_number_gt 4721
_reflns_number_total 5070
_reflns_threshold_expression 'I > 2\s(I)'
_cod_data_source_file d0dt02288h2.cif
_cod_data_source_block Complex6
_cod_depositor_comments 'Adding full bibliography for 7705173--7705180.cif.'
_cod_database_code 7705177
_shelx_shelxl_version_number 2018/3
_shelx_space_group_comment
; 
The symmetry employed for this shelxl refinement is uniquely defined 
by the following loop, which should always be used as a source of 
symmetry information in preference to the above space-group names. 
They are only intended as comments. 
;
_shelx_estimated_absorpt_t_min 0.826
_shelx_estimated_absorpt_t_max 0.937

loop_
_space_group_symop_operation_xyz
'x, y, z'
'-x, -y, z+1/2'
'x, -y, -z'
'-x, y, -z+1/2'
'x+1/2, y+1/2, z'
'-x+1/2, -y+1/2, z+1/2'
'x+1/2, -y+1/2, -z'
'-x+1/2, y+1/2, -z+1/2'

loop_
_atom_site_label
_atom_site_type_symbol
_atom_site_fract_x
_atom_site_fract_y
_atom_site_fract_z
_atom_site_U_iso_or_equiv
_atom_site_adp_type
_atom_site_occupancy
_atom_site_site_symmetry_order
_atom_site_calc_flag
_atom_site_refinement_flags_posn
_atom_site_refinement_flags_adp
_atom_site_refinement_flags_occupancy
_atom_site_disorder_assembly
_atom_site_disorder_group
Cu1 Cu 0.87189(6) 0.58551(3) 0.34534(4) 0.0520(2) Uani 1 1 d . . . . .
N1 N 0.9930(3) 0.64407(16) 0.33872(19) 0.0435(8) Uani 1 1 d . . . . .
N2 N 0.8104(4) 0.66185(18) 0.3817(2) 0.0504(10) Uani 1 1 d . . . . .
N3 N 0.8363(4) 0.55640(17) 0.2469(2) 0.0512(10) Uani 1 1 d . . . . .
O1 O 0.8419(3) 0.76430(16) 0.3984(2) 0.0620(10) Uani 1 1 d . . . . .
O2 O 0.8785(4) 0.53974(17) 0.13622(18) 0.0657(11) Uani 1 1 d . . . . .
C1 C 0.8639(4) 0.7113(2) 0.3789(2) 0.0493(11) Uani 1 1 d . . . . .
C2 C 0.9638(4) 0.70195(19) 0.3496(2) 0.0442(9) Uani 1 1 d . . . . .
C3 C 1.0235(4) 0.7518(2) 0.3379(3) 0.0509(11) Uani 1 1 d . . . . .
H3A H 1.001244 0.791953 0.346992 0.061 Uiso 1 1 calc R U . . .
C4 C 1.1157(5) 0.7421(2) 0.3128(3) 0.0538(12) Uani 1 1 d . . . . .
H4A H 1.157672 0.775562 0.304099 0.065 Uiso 1 1 calc R U . . .
C5 C 1.1458(4) 0.6833(2) 0.3006(2) 0.0507(11) Uani 1 1 d . . . . .
H5A H 1.208458 0.675899 0.282305 0.061 Uiso 1 1 calc R U . . .
C6 C 1.0838(4) 0.6346(2) 0.3153(2) 0.0451(10) Uani 1 1 d . . . . .
C7 C 0.7242(5) 0.6644(3) 0.4203(3) 0.0588(7) Uani 0.591(9) 1 d . U P A 1
C8 C 0.6341(5) 0.6605(3) 0.3902(3) 0.0641(7) Uani 0.591(9) 1 d . U P A 1
C9 C 0.5489(5) 0.6607(3) 0.4284(3) 0.0648(7) Uani 0.591(9) 1 d . U P A 1
H9A H 0.487304 0.658425 0.407062 0.078 Uiso 0.591(9) 1 calc R U P A 1
C10 C 0.5554(5) 0.6643(3) 0.4983(3) 0.0637(8) Uani 0.591(9) 1 d . U P A 1
H10A H 0.498103 0.665633 0.524904 0.076 Uiso 0.591(9) 1 calc R U P A 1
C11 C 0.6450(5) 0.6658(3) 0.5280(3) 0.0619(7) Uani 0.591(9) 1 d . U P A 1
H11A H 0.649088 0.667025 0.575539 0.074 Uiso 0.591(9) 1 calc R U P A 1
C12 C 0.7296(5) 0.6657(3) 0.4908(3) 0.0602(7) Uani 0.591(9) 1 d . U P A 1
C13 C 0.8268(5) 0.6667(3) 0.5254(3) 0.0651(8) Uani 0.591(9) 1 d . U P A 1
H13A H 0.878667 0.666434 0.491682 0.098 Uiso 0.591(9) 1 calc R U P A 1
H13B H 0.832102 0.703580 0.552835 0.098 Uiso 0.591(9) 1 calc R U P A 1
H13C H 0.832981 0.630581 0.554070 0.098 Uiso 0.591(9) 1 calc R U P A 1
C14 C 0.6265(6) 0.6597(3) 0.3139(3) 0.0714(9) Uani 0.591(9) 1 d . U P A 1
H14A H 0.560988 0.646186 0.299773 0.086 Uiso 0.591(9) 1 calc R U P A 1
H14B H 0.675181 0.631389 0.294599 0.086 Uiso 0.591(9) 1 calc R U P A 1
C15 C 0.6470(10) 0.7293(6) 0.2885(6) 0.0795(15) Uani 0.591(9) 1 d . U P A 1
H15A H 0.698998 0.750987 0.308737 0.095 Uiso 0.591(9) 1 calc R U P A 1
C16 C 0.5964(12) 0.7572(8) 0.2419(7) 0.093(2) Uani 0.591(9) 1 d . U P A 1
H16A H 0.543911 0.736819 0.220605 0.112 Uiso 0.591(9) 1 calc R U P A 1
H16B H 0.612296 0.797861 0.229511 0.112 Uiso 0.591(9) 1 calc R U P A 1
C7' C 0.7242(5) 0.6644(3) 0.4203(3) 0.0588(7) Uani 0.409(9) 1 d . U P A 2
C8' C 0.7296(5) 0.6657(3) 0.4908(3) 0.0602(7) Uani 0.409(9) 1 d . U P A 2
C9' C 0.6450(5) 0.6658(3) 0.5280(3) 0.0619(7) Uani 0.409(9) 1 d . U P A 2
H9'A H 0.649088 0.667025 0.575539 0.074 Uiso 0.409(9) 1 calc R U P A 2
C10' C 0.5554(5) 0.6643(3) 0.4983(3) 0.0637(8) Uani 0.409(9) 1 d . U P A 2
H10B H 0.498103 0.665633 0.524904 0.076 Uiso 0.409(9) 1 calc R U P A 2
C11' C 0.5489(5) 0.6607(3) 0.4284(3) 0.0648(7) Uani 0.409(9) 1 d . U P A 2
H11B H 0.487304 0.658425 0.407062 0.078 Uiso 0.409(9) 1 calc R U P A 2
C12' C 0.6341(5) 0.6605(3) 0.3902(3) 0.0641(7) Uani 0.409(9) 1 d . U P A 2
C13' C 0.6265(6) 0.6597(3) 0.3139(3) 0.0714(9) Uani 0.409(9) 1 d . U P A 2
H13D H 0.558086 0.656782 0.300690 0.107 Uiso 0.409(9) 1 calc R U P A 2
H13E H 0.654553 0.697292 0.295649 0.107 Uiso 0.409(9) 1 calc R U P A 2
H13F H 0.662137 0.624439 0.296214 0.107 Uiso 0.409(9) 1 calc R U P A 2
C14' C 0.8268(5) 0.6667(3) 0.5254(3) 0.0651(8) Uani 0.409(9) 1 d . U P A 2
H14C H 0.825812 0.634516 0.560228 0.078 Uiso 0.409(9) 1 calc R U P A 2
H14D H 0.876316 0.654512 0.491908 0.078 Uiso 0.409(9) 1 calc R U P A 2
C15' C 0.8588(13) 0.7197(8) 0.5554(8) 0.0703(15) Uani 0.409(9) 1 d . U P A 2
H15B H 0.868681 0.753674 0.526641 0.084 Uiso 0.409(9) 1 calc R U P A 2
C16' C 0.8765(14) 0.7279(8) 0.6172(8) 0.074(2) Uani 0.409(9) 1 d . U P A 2
H16C H 0.867806 0.695456 0.648117 0.089 Uiso 0.409(9) 1 calc R U P A 2
H16D H 0.898335 0.766620 0.632438 0.089 Uiso 0.409(9) 1 calc R U P A 2
C17 C 0.8764(4) 0.5705(2) 0.1891(2) 0.0503(11) Uani 1 1 d . . . . .
C18 C 0.7758(5) 0.5035(2) 0.2469(3) 0.0578(9) Uani 1 1 d . U . . .
C19 C 0.8031(5) 0.4528(2) 0.2852(3) 0.0613(9) Uani 1 1 d . U . . .
C20 C 0.7391(6) 0.4035(3) 0.2895(3) 0.0715(11) Uani 1 1 d . U . . .
H20A H 0.756523 0.369008 0.315711 0.086 Uiso 1 1 calc R U . . .
C21 C 0.6505(6) 0.4040(3) 0.2562(4) 0.0788(12) Uani 1 1 d . U . . .
H21A H 0.608011 0.370057 0.259629 0.095 Uiso 1 1 calc R U . . .
C22 C 0.6244(6) 0.4537(3) 0.2181(3) 0.0747(11) Uani 1 1 d . U . . .
H22A H 0.563590 0.453700 0.195528 0.090 Uiso 1 1 calc R U . . .
C23 C 0.6857(5) 0.5041(3) 0.2122(3) 0.0644(10) Uani 1 1 d . U . . .
C24 C 0.6554(5) 0.5571(3) 0.1710(3) 0.0663(12) Uani 1 1 d . U . . .
H24A H 0.706328 0.588329 0.172106 0.099 Uiso 1 1 calc R U . . .
H24B H 0.644912 0.543887 0.124598 0.099 Uiso 1 1 calc R U . . .
H24C H 0.594924 0.574107 0.188987 0.099 Uiso 1 1 calc R U . . .
C25 C 0.8985(5) 0.4534(2) 0.3217(3) 0.0626(10) Uani 1 1 d . U . . .
H25A H 0.950556 0.463344 0.289202 0.075 Uiso 1 1 calc R U . . .
H25B H 0.911389 0.411767 0.338880 0.075 Uiso 1 1 calc R U . . .
C26 C 0.9046(6) 0.4980(2) 0.3799(3) 0.0659(11) Uani 1 1 d . U . . .
H26A H 0.963906 0.494531 0.408610 0.079 Uiso 1 1 calc R U . . .
C27 C 0.8226(6) 0.5192(3) 0.4114(3) 0.0714(13) Uani 1 1 d . U . . .
H27A H 0.828749 0.528550 0.459803 0.086 Uiso 1 1 calc R U . . .
H27B H 0.760662 0.498865 0.399639 0.086 Uiso 1 1 calc R U . . .
N4 N 0.1653(4) 0.3725(2) 0.4549(3) 0.0679(8) Uani 0.535(7) 1 d . U P B 1
C28 C 0.0809(10) 0.4191(6) 0.4694(7) 0.0677(14) Uani 0.535(7) 1 d . U P B 1
H28A H 0.018069 0.398809 0.463383 0.102 Uiso 0.535(7) 1 calc R U P B 1
H28B H 0.086258 0.434011 0.515614 0.102 Uiso 0.535(7) 1 calc R U P B 1
H28C H 0.085767 0.453616 0.438318 0.102 Uiso 0.535(7) 1 calc R U P B 1
C29 C 0.2546(10) 0.3991(6) 0.4628(7) 0.0708(12) Uani 0.535(7) 1 d . U P B 1
H29A H 0.256943 0.437293 0.437240 0.106 Uiso 0.535(7) 1 calc R U P B 1
H29B H 0.265722 0.407740 0.510364 0.106 Uiso 0.535(7) 1 calc R U P B 1
H29C H 0.305076 0.371347 0.446321 0.106 Uiso 0.535(7) 1 calc R U P B 1
C30 C 0.1513(10) 0.3629(5) 0.3776(6) 0.0694(12) Uani 0.535(7) 1 d . U P B 1
H30A H 0.087984 0.343838 0.369317 0.104 Uiso 0.535(7) 1 calc R U P B 1
H30B H 0.154115 0.402414 0.354762 0.104 Uiso 0.535(7) 1 calc R U P B 1
H30C H 0.202950 0.336360 0.360498 0.104 Uiso 0.535(7) 1 calc R U P B 1
C31 C 0.1460(10) 0.3174(5) 0.4870(6) 0.0685(12) Uani 0.535(7) 1 d . U P B 1
H31A H 0.079593 0.304381 0.476579 0.103 Uiso 0.535(7) 1 calc R U P B 1
H31B H 0.192063 0.286401 0.471560 0.103 Uiso 0.535(7) 1 calc R U P B 1
H31C H 0.152708 0.322794 0.535604 0.103 Uiso 0.535(7) 1 calc R U P B 1
N4' N 0.1653(4) 0.3725(2) 0.4549(3) 0.0679(8) Uani 0.465(7) 1 d . U P B 2
C28' C 0.1170(13) 0.4244(7) 0.4874(8) 0.0704(14) Uani 0.465(7) 1 d . U P B 2
H28D H 0.163694 0.457642 0.493528 0.106 Uiso 0.465(7) 1 calc R U P B 2
H28E H 0.063072 0.438446 0.459283 0.106 Uiso 0.465(7) 1 calc R U P B 2
H28F H 0.091828 0.411622 0.531228 0.106 Uiso 0.465(7) 1 calc R U P B 2
C29' C 0.2416(12) 0.3445(6) 0.5107(8) 0.0685(13) Uani 0.465(7) 1 d . U P B 2
H29D H 0.288089 0.376158 0.523897 0.103 Uiso 0.465(7) 1 calc R U P B 2
H29E H 0.205383 0.330755 0.550197 0.103 Uiso 0.465(7) 1 calc R U P B 2
H29F H 0.276703 0.309908 0.491104 0.103 Uiso 0.465(7) 1 calc R U P B 2
C30' C 0.2255(12) 0.3907(6) 0.4005(8) 0.0700(13) Uani 0.465(7) 1 d . U P B 2
H30D H 0.263490 0.426574 0.413493 0.105 Uiso 0.465(7) 1 calc R U P B 2
H30E H 0.269596 0.357220 0.388777 0.105 Uiso 0.465(7) 1 calc R U P B 2
H30F H 0.184856 0.400707 0.361662 0.105 Uiso 0.465(7) 1 calc R U P B 2
C31' C 0.1061(12) 0.3209(7) 0.4429(8) 0.0705(13) Uani 0.465(7) 1 d . U P B 2
H31D H 0.067550 0.311947 0.483008 0.106 Uiso 0.465(7) 1 calc R U P B 2
H31E H 0.062550 0.329187 0.405111 0.106 Uiso 0.465(7) 1 calc R U P B 2
H31F H 0.147290 0.285699 0.432225 0.106 Uiso 0.465(7) 1 calc R U P B 2
N5 N 0.5223(7) 0.500(2) 0.4953(10) 0.0763(19) Uani 0.5 1 d D U P C -1
O3 O 0.3603(7) 0.5216(5) 0.4917(6) 0.086(2) Uani 0.5 1 d D U P C -1
C32 C 0.4371(8) 0.5175(7) 0.5203(7) 0.081(2) Uani 0.5 1 d D U P C -1
H32A H 0.436875 0.528013 0.566533 0.097 Uiso 0.5 1 calc R U P C -1
C33 C 0.5319(12) 0.4828(7) 0.4263(6) 0.080(3) Uani 0.5 1 d D U P C -1
H33A H 0.599436 0.471352 0.417135 0.120 Uiso 0.5 1 calc R U P C -1
H33B H 0.489234 0.448047 0.416864 0.120 Uiso 0.5 1 calc R U P C -1
H33C H 0.513544 0.517281 0.397695 0.120 Uiso 0.5 1 calc R U P C -1
C34 C 0.6092(9) 0.5008(7) 0.5340(7) 0.078(3) Uani 0.5 1 d D U P C -1
H34A H 0.663509 0.486299 0.506508 0.117 Uiso 0.5 1 calc R U P C -1
H34B H 0.622327 0.542612 0.548943 0.117 Uiso 0.5 1 calc R U P C -1
H34C H 0.601534 0.474223 0.573095 0.117 Uiso 0.5 1 calc R U P C -1

loop_
_atom_site_aniso_label
_atom_site_aniso_U_11
_atom_site_aniso_U_22
_atom_site_aniso_U_33
_atom_site_aniso_U_23
_atom_site_aniso_U_13
_atom_site_aniso_U_12
Cu1 0.0777(5) 0.0302(3) 0.0481(3) -0.0030(3) 0.0126(4) -0.0009(3)
N1 0.065(2) 0.0286(15) 0.0368(17) 0.0004(15) 0.0022(18) 0.0036(15)
N2 0.071(3) 0.0364(19) 0.044(2) -0.0060(16) 0.005(2) 0.0068(18)
N3 0.074(3) 0.0296(16) 0.050(2) -0.0036(16) 0.014(2) -0.0066(18)
O1 0.081(3) 0.0337(16) 0.071(2) -0.0076(16) 0.009(2) 0.0127(17)
O2 0.095(3) 0.0489(18) 0.0531(19) -0.0180(16) 0.025(2) -0.026(2)
C1 0.069(3) 0.033(2) 0.046(2) -0.0030(17) -0.001(2) 0.008(2)
C2 0.065(3) 0.0305(18) 0.0375(19) -0.0024(18) -0.003(2) 0.0028(18)
C3 0.077(3) 0.0295(19) 0.046(2) -0.0073(19) -0.001(2) 0.003(2)
C4 0.073(3) 0.035(2) 0.053(2) -0.0060(19) 0.000(3) -0.008(2)
C5 0.064(3) 0.042(2) 0.045(2) -0.0037(19) 0.006(2) -0.006(2)
C6 0.068(3) 0.033(2) 0.0342(18) 0.0023(17) 0.003(2) 0.005(2)
C7 0.0688(13) 0.0561(14) 0.0516(13) -0.0093(13) 0.0045(12) 0.0079(14)
C8 0.0714(13) 0.0653(14) 0.0556(12) -0.0105(13) 0.0016(12) 0.0035(13)
C9 0.0702(14) 0.0647(15) 0.0594(14) -0.0109(14) 0.0024(13) 0.0025(15)
C10 0.0706(14) 0.0630(15) 0.0576(14) -0.0100(14) 0.0061(13) 0.0036(15)
C11 0.0713(14) 0.0615(15) 0.0530(13) -0.0089(14) 0.0065(12) 0.0080(14)
C12 0.0698(13) 0.0591(13) 0.0517(12) -0.0077(13) 0.0049(12) 0.0106(13)
C13 0.0730(16) 0.0675(17) 0.0548(16) -0.0035(16) 0.0018(14) 0.0116(16)
C14 0.0777(18) 0.0786(18) 0.0579(15) -0.0090(16) -0.0018(15) 0.0014(17)
C15 0.087(3) 0.087(3) 0.065(3) 0.000(2) -0.006(3) -0.001(3)
C16 0.102(5) 0.096(4) 0.082(4) 0.009(3) -0.013(4) -0.004(4)
C7' 0.0688(13) 0.0561(14) 0.0516(13) -0.0093(13) 0.0045(12) 0.0079(14)
C8' 0.0698(13) 0.0591(13) 0.0517(12) -0.0077(13) 0.0049(12) 0.0106(13)
C9' 0.0713(14) 0.0615(15) 0.0530(13) -0.0089(14) 0.0065(12) 0.0080(14)
C10' 0.0706(14) 0.0630(15) 0.0576(14) -0.0100(14) 0.0061(13) 0.0036(15)
C11' 0.0702(14) 0.0647(15) 0.0594(14) -0.0109(14) 0.0024(13) 0.0025(15)
C12' 0.0714(13) 0.0653(14) 0.0556(12) -0.0105(13) 0.0016(12) 0.0035(13)
C13' 0.0777(18) 0.0786(18) 0.0579(15) -0.0090(16) -0.0018(15) 0.0014(17)
C14' 0.0730(16) 0.0675(17) 0.0548(16) -0.0035(16) 0.0018(14) 0.0116(16)
C15' 0.076(3) 0.070(3) 0.065(3) -0.002(3) -0.002(3) 0.004(3)
C16' 0.080(4) 0.072(4) 0.070(4) -0.004(4) -0.005(4) -0.003(4)
C17 0.068(3) 0.037(2) 0.046(2) -0.0045(18) 0.012(2) -0.006(2)
C18 0.078(2) 0.0388(17) 0.057(2) -0.0029(17) 0.0221(18) -0.0094(18)
C19 0.084(2) 0.0376(17) 0.062(2) -0.0008(16) 0.0224(17) -0.0074(17)
C20 0.092(3) 0.048(2) 0.074(2) 0.008(2) 0.016(2) -0.014(2)
C21 0.093(3) 0.060(2) 0.084(3) 0.011(2) 0.012(2) -0.024(2)
C22 0.086(2) 0.064(2) 0.074(2) 0.007(2) 0.014(2) -0.019(2)
C23 0.079(2) 0.0537(18) 0.061(2) -0.0020(18) 0.0178(18) -0.0130(19)
C24 0.081(3) 0.057(2) 0.060(3) -0.003(2) 0.013(2) -0.012(2)
C25 0.089(2) 0.0343(17) 0.064(2) 0.0033(17) 0.0195(19) -0.0022(18)
C26 0.107(3) 0.0333(18) 0.057(2) 0.0087(17) 0.012(2) 0.001(2)
C27 0.119(4) 0.040(2) 0.055(2) 0.0075(19) 0.025(3) -0.003(2)
N4 0.079(2) 0.0525(15) 0.0724(18) -0.0076(16) 0.0058(17) 0.0110(15)
C28 0.079(3) 0.051(2) 0.074(3) -0.009(2) 0.003(3) 0.011(2)
C29 0.080(2) 0.057(2) 0.075(3) -0.007(2) 0.004(2) 0.009(2)
C30 0.081(3) 0.056(2) 0.072(2) -0.007(2) 0.004(2) 0.011(2)
C31 0.081(3) 0.052(2) 0.073(3) -0.006(2) 0.006(2) 0.012(2)
N4' 0.079(2) 0.0525(15) 0.0724(18) -0.0076(16) 0.0058(17) 0.0110(15)
C28' 0.082(3) 0.054(2) 0.076(3) -0.009(2) 0.004(3) 0.013(2)
C29' 0.080(3) 0.054(2) 0.072(3) -0.006(2) 0.006(2) 0.012(2)
C30' 0.081(3) 0.056(2) 0.072(2) -0.005(2) 0.004(2) 0.010(2)
C31' 0.080(3) 0.055(2) 0.076(3) -0.008(2) 0.005(2) 0.010(2)
N5 0.084(3) 0.061(3) 0.084(5) 0.013(5) -0.001(5) 0.005(5)
O3 0.078(4) 0.089(5) 0.091(5) 0.004(5) 0.004(5) -0.004(4)
C32 0.081(4) 0.076(5) 0.086(5) 0.011(5) 0.001(4) -0.001(5)
C33 0.089(6) 0.067(5) 0.084(5) 0.013(5) -0.005(5) 0.010(5)
C34 0.086(5) 0.060(5) 0.089(6) 0.011(5) -0.004(5) 0.005(5)

loop_
_atom_type_symbol
_atom_type_description
_atom_type_scat_dispersion_real
_atom_type_scat_dispersion_imag
_atom_type_scat_source
C C 0.0181 0.0091 'International Tables Vol C Tables 4.2.6.8 and 6.1.1.4'
H H 0.0000 0.0000 'International Tables Vol C Tables 4.2.6.8 and 6.1.1.4'
Cu Cu -1.9646 0.5888 'International Tables Vol C Tables 4.2.6.8 and 6.1.1.4'
N N 0.0311 0.0180 'International Tables Vol C Tables 4.2.6.8 and 6.1.1.4'
O O 0.0492 0.0322 'International Tables Vol C Tables 4.2.6.8 and 6.1.1.4'

loop_
_geom_angle_atom_site_label_1
_geom_angle_atom_site_label_2
_geom_angle_atom_site_label_3
_geom_angle
_geom_angle_site_symmetry_1
_geom_angle_site_symmetry_3
_geom_angle_publ_flag
N2 Cu1 C27 102.5(2) . . ?
N2 Cu1 C26 137.5(2) . . ?
C27 Cu1 C26 38.5(3) . . ?
N2 Cu1 N1 81.30(17) . . ?
C27 Cu1 N1 136.4(3) . . ?
C26 Cu1 N1 114.2(2) . . ?
N2 Cu1 N3 119.12(18) . . ?
C27 Cu1 N3 107.6(2) . . ?
C26 Cu1 N3 94.5(2) . . ?
N1 Cu1 N3 107.91(16) . . ?
C2 N1 C6 118.4(4) . . ?
C2 N1 Cu1 109.1(3) . . ?
C6 N1 Cu1 131.3(3) . . ?
C1 N2 C7' 117.5(4) . . ?
C1 N2 C7 117.5(4) . . ?
C1 N2 Cu1 115.9(4) . . ?
C7' N2 Cu1 125.6(4) . . ?
C7 N2 Cu1 125.6(4) . . ?
C17 N3 C18 115.9(4) . . ?
C17 N3 Cu1 130.1(4) . . ?
C18 N3 Cu1 112.2(3) . . ?
O1 C1 N2 127.8(5) . . ?
O1 C1 C2 117.6(5) . . ?
N2 C1 C2 114.6(4) . . ?
N1 C2 C3 122.6(5) . . ?
N1 C2 C1 117.5(4) . . ?
C3 C2 C1 119.9(4) . . ?
C4 C3 C2 119.0(4) . . ?
C4 C3 H3A 120.5 . . ?
C2 C3 H3A 120.5 . . ?
C5 C4 C3 119.1(5) . . ?
C5 C4 H4A 120.5 . . ?
C3 C4 H4A 120.5 . . ?
C4 C5 C6 119.6(5) . . ?
C4 C5 H5A 120.2 . . ?
C6 C5 H5A 120.2 . . ?
N1 C6 C5 121.4(4) . . ?
N1 C6 C17 119.9(4) . 4_755 ?
C5 C6 C17 118.5(5) . 4_755 ?
C8 C7 C12 119.0(6) . . ?
C8 C7 N2 120.8(5) . . ?
C12 C7 N2 120.0(6) . . ?
C7 C8 C9 121.0(5) . . ?
C7 C8 C14 119.8(7) . . ?
C9 C8 C14 119.2(7) . . ?
C8 C9 C10 119.4(6) . . ?
C8 C9 H9A 120.3 . . ?
C10 C9 H9A 120.3 . . ?
C11 C10 C9 119.3(6) . . ?
C11 C10 H10A 120.4 . . ?
C9 C10 H10A 120.4 . . ?
C10 C11 C12 121.9(5) . . ?
C10 C11 H11A 119.1 . . ?
C12 C11 H11A 119.1 . . ?
C11 C12 C7 119.4(6) . . ?
C11 C12 C13 120.3(5) . . ?
C7 C12 C13 120.3(6) . . ?
C12 C13 H13A 109.5 . . ?
C12 C13 H13B 109.5 . . ?
H13A C13 H13B 109.5 . . ?
C12 C13 H13C 109.5 . . ?
H13A C13 H13C 109.5 . . ?
H13B C13 H13C 109.5 . . ?
C8 C14 C15 106.7(6) . . ?
C8 C14 H14A 110.4 . . ?
C15 C14 H14A 110.4 . . ?
C8 C14 H14B 110.4 . . ?
C15 C14 H14B 110.4 . . ?
H14A C14 H14B 108.6 . . ?
C16 C15 C14 124.4(13) . . ?
C16 C15 H15A 117.8 . . ?
C14 C15 H15A 117.8 . . ?
C15 C16 H16A 120.0 . . ?
C15 C16 H16B 120.0 . . ?
H16A C16 H16B 120.0 . . ?
C12' C7' C8' 119.0(6) . . ?
C12' C7' N2 120.8(5) . . ?
C8' C7' N2 120.0(6) . . ?
C9' C8' C7' 119.4(6) . . ?
C9' C8' C14' 120.3(5) . . ?
C7' C8' C14' 120.3(6) . . ?
C10' C9' C8' 121.9(5) . . ?
C10' C9' H9'A 119.1 . . ?
C8' C9' H9'A 119.1 . . ?
C9' C10' C11' 119.3(6) . . ?
C9' C10' H10B 120.4 . . ?
C11' C10' H10B 120.4 . . ?
C12' C11' C10' 119.4(6) . . ?
C12' C11' H11B 120.3 . . ?
C10' C11' H11B 120.3 . . ?
C7' C12' C11' 121.0(5) . . ?
C7' C12' C13' 119.8(7) . . ?
C11' C12' C13' 119.2(7) . . ?
C12' C13' H13D 109.5 . . ?
C12' C13' H13E 109.5 . . ?
H13D C13' H13E 109.5 . . ?
C12' C13' H13F 109.5 . . ?
H13D C13' H13F 109.5 . . ?
H13E C13' H13F 109.5 . . ?
C15' C14' C8' 119.6(9) . . ?
C15' C14' H14C 107.4 . . ?
C8' C14' H14C 107.4 . . ?
C15' C14' H14D 107.4 . . ?
C8' C14' H14D 107.4 . . ?
H14C C14' H14D 107.0 . . ?
C16' C15' C14' 127.1(16) . . ?
C16' C15' H15B 116.5 . . ?
C14' C15' H15B 116.5 . . ?
C15' C16' H16C 120.0 . . ?
C15' C16' H16D 120.0 . . ?
H16C C16' H16D 120.0 . . ?
O2 C17 N3 128.4(4) . . ?
O2 C17 C6 116.4(4) . 4_755 ?
N3 C17 C6 115.0(4) . 4_755 ?
C19 C18 C23 120.5(5) . . ?
C19 C18 N3 119.3(6) . . ?
C23 C18 N3 120.1(5) . . ?
C20 C19 C18 118.6(7) . . ?
C20 C19 C25 121.8(6) . . ?
C18 C19 C25 119.5(5) . . ?
C21 C20 C19 121.2(6) . . ?
C21 C20 H20A 119.4 . . ?
C19 C20 H20A 119.4 . . ?
C22 C21 C20 120.1(6) . . ?
C22 C21 H21A 120.0 . . ?
C20 C21 H21A 120.0 . . ?
C21 C22 C23 121.0(8) . . ?
C21 C22 H22A 119.5 . . ?
C23 C22 H22A 119.5 . . ?
C22 C23 C18 118.7(6) . . ?
C22 C23 C24 119.8(7) . . ?
C18 C23 C24 121.5(5) . . ?
C23 C24 H24A 109.5 . . ?
C23 C24 H24B 109.5 . . ?
H24A C24 H24B 109.5 . . ?
C23 C24 H24C 109.5 . . ?
H24A C24 H24C 109.5 . . ?
H24B C24 H24C 109.5 . . ?
C19 C25 C26 115.0(5) . . ?
C19 C25 H25A 108.5 . . ?
C26 C25 H25A 108.5 . . ?
C19 C25 H25B 108.5 . . ?
C26 C25 H25B 108.5 . . ?
H25A C25 H25B 107.5 . . ?
C27 C26 C25 121.5(7) . . ?
C27 C26 Cu1 70.3(3) . . ?
C25 C26 Cu1 109.1(4) . . ?
C27 C26 H26A 115.7 . . ?
C25 C26 H26A 115.7 . . ?
Cu1 C26 H26A 115.7 . . ?
C26 C27 Cu1 71.2(3) . . ?
C26 C27 H27A 116.5 . . ?
Cu1 C27 H27A 116.5 . . ?
C26 C27 H27B 116.5 . . ?
Cu1 C27 H27B 116.5 . . ?
H27A C27 H27B 113.5 . . ?
C29 N4 C31 119.2(9) . . ?
C29 N4 C30 106.3(9) . . ?
C31 N4 C30 108.2(8) . . ?
C29 N4 C28 111.4(8) . . ?
C31 N4 C28 109.7(8) . . ?
C30 N4 C28 100.2(8) . . ?
N4 C28 H28A 109.5 . . ?
N4 C28 H28B 109.5 . . ?
H28A C28 H28B 109.5 . . ?
N4 C28 H28C 109.5 . . ?
H28A C28 H28C 109.5 . . ?
H28B C28 H28C 109.5 . . ?
N4 C29 H29A 109.5 . . ?
N4 C29 H29B 109.5 . . ?
H29A C29 H29B 109.5 . . ?
N4 C29 H29C 109.5 . . ?
H29A C29 H29C 109.5 . . ?
H29B C29 H29C 109.5 . . ?
N4 C30 H30A 109.5 . . ?
N4 C30 H30B 109.5 . . ?
H30A C30 H30B 109.5 . . ?
N4 C30 H30C 109.5 . . ?
H30A C30 H30C 109.5 . . ?
H30B C30 H30C 109.5 . . ?
N4 C31 H31A 109.5 . . ?
N4 C31 H31B 109.5 . . ?
H31A C31 H31B 109.5 . . ?
N4 C31 H31C 109.5 . . ?
H31A C31 H31C 109.5 . . ?
H31B C31 H31C 109.5 . . ?
C31' N4' C30' 115.5(10) . . ?
C31' N4' C28' 115.7(10) . . ?
C30' N4' C28' 112.6(9) . . ?
C31' N4' C29' 100.5(9) . . ?
C30' N4' C29' 104.4(9) . . ?
C28' N4' C29' 106.2(9) . . ?
N4' C28' H28D 109.5 . . ?
N4' C28' H28E 109.5 . . ?
H28D C28' H28E 109.5 . . ?
N4' C28' H28F 109.5 . . ?
H28D C28' H28F 109.5 . . ?
H28E C28' H28F 109.5 . . ?
N4' C29' H29D 109.5 . . ?
N4' C29' H29E 109.5 . . ?
H29D C29' H29E 109.5 . . ?
N4' C29' H29F 109.5 . . ?
H29D C29' H29F 109.5 . . ?
H29E C29' H29F 109.5 . . ?
N4' C30' H30D 109.5 . . ?
N4' C30' H30E 109.5 . . ?
H30D C30' H30E 109.5 . . ?
N4' C30' H30F 109.5 . . ?
H30D C30' H30F 109.5 . . ?
H30E C30' H30F 109.5 . . ?
N4' C31' H31D 109.5 . . ?
N4' C31' H31E 109.5 . . ?
H31D C31' H31E 109.5 . . ?
N4' C31' H31F 109.5 . . ?
H31D C31' H31F 109.5 . . ?
H31E C31' H31F 109.5 . . ?
C32 N5 C34 122.2(13) . . ?
C32 N5 C33 121.1(11) . . ?
C34 N5 C33 116.6(11) . . ?
O3 C32 N5 128.1(12) . . ?
O3 C32 H32A 116.0 . . ?
N5 C32 H32A 116.0 . . ?
N5 C33 H33A 109.5 . . ?
N5 C33 H33B 109.5 . . ?
H33A C33 H33B 109.5 . . ?
N5 C33 H33C 109.5 . . ?
H33A C33 H33C 109.5 . . ?
H33B C33 H33C 109.5 . . ?
N5 C34 H34A 109.5 . . ?
N5 C34 H34B 109.5 . . ?
H34A C34 H34B 109.5 . . ?
N5 C34 H34C 109.5 . . ?
H34A C34 H34C 109.5 . . ?
H34B C34 H34C 109.5 . . ?

loop_
_geom_bond_atom_site_label_1
_geom_bond_atom_site_label_2
_geom_bond_distance
_geom_bond_site_symmetry_2
_geom_bond_publ_flag
Cu1 N2 2.011(4) . ?
Cu1 C27 2.076(6) . ?
Cu1 C26 2.088(5) . ?
Cu1 N1 2.108(4) . ?
Cu1 N3 2.122(5) . ?
N1 C2 1.348(6) . ?
N1 C6 1.350(7) . ?
N2 C1 1.312(7) . ?
N2 C7' 1.416(8) . ?
N2 C7 1.416(8) . ?
N3 C17 1.314(7) . ?
N3 C18 1.427(7) . ?
O1 C1 1.262(6) . ?
O2 C17 1.252(6) . ?
C1 C2 1.509(8) . ?
C2 C3 1.386(7) . ?
C3 C4 1.380(8) . ?
C3 H3A 0.9500 . ?
C4 C5 1.375(7) . ?
C4 H4A 0.9500 . ?
C5 C6 1.399(7) . ?
C5 H5A 0.9500 . ?
C6 C17 1.510(6) 4_755 ?
C7 C8 1.381(10) . ?
C7 C12 1.408(8) . ?
C8 C9 1.397(10) . ?
C8 C14 1.525(8) . ?
C9 C10 1.400(9) . ?
C9 H9A 0.9500 . ?
C10 C11 1.369(10) . ?
C10 H10A 0.9500 . ?
C11 C12 1.381(9) . ?
C11 H11A 0.9500 . ?
C12 C13 1.505(10) . ?
C13 H13A 0.9800 . ?
C13 H13B 0.9800 . ?
C13 H13C 0.9800 . ?
C14 C15 1.632(15) . ?
C14 H14A 0.9900 . ?
C14 H14B 0.9900 . ?
C15 C16 1.31(2) . ?
C15 H15A 0.9500 . ?
C16 H16A 0.9500 . ?
C16 H16B 0.9500 . ?
C7' C12' 1.381(10) . ?
C7' C8' 1.408(8) . ?
C8' C9' 1.381(9) . ?
C8' C14' 1.505(10) . ?
C9' C10' 1.369(10) . ?
C9' H9'A 0.9500 . ?
C10' C11' 1.400(9) . ?
C10' H10B 0.9500 . ?
C11' C12' 1.397(10) . ?
C11' H11B 0.9500 . ?
C12' C13' 1.525(8) . ?
C13' H13D 0.9800 . ?
C13' H13E 0.9800 . ?
C13' H13F 0.9800 . ?
C14' C15' 1.379(18) . ?
C14' H14C 0.9900 . ?
C14' H14D 0.9900 . ?
C15' C16' 1.27(2) . ?
C15' H15B 0.9500 . ?
C16' H16C 0.9500 . ?
C16' H16D 0.9500 . ?
C18 C19 1.400(8) . ?
C18 C23 1.421(10) . ?
C19 C20 1.397(8) . ?
C19 C25 1.501(10) . ?
C20 C21 1.389(11) . ?
C20 H20A 0.9500 . ?
C21 C22 1.375(10) . ?
C21 H21A 0.9500 . ?
C22 C23 1.395(9) . ?
C22 H22A 0.9500 . ?
C23 C24 1.483(9) . ?
C24 H24A 0.9800 . ?
C24 H24B 0.9800 . ?
C24 H24C 0.9800 . ?
C25 C26 1.520(8) . ?
C25 H25A 0.9900 . ?
C25 H25B 0.9900 . ?
C26 C27 1.373(10) . ?
C26 H26A 1.0000 . ?
C27 H27A 0.9900 . ?
C27 H27B 0.9900 . ?
N4 C29 1.369(15) . ?
N4 C31 1.393(13) . ?
N4 C30 1.567(14) . ?
N4 C28 1.574(13) . ?
C28 H28A 0.9800 . ?
C28 H28B 0.9800 . ?
C28 H28C 0.9800 . ?
C29 H29A 0.9800 . ?
C29 H29B 0.9800 . ?
C29 H29C 0.9800 . ?
C30 H30A 0.9800 . ?
C30 H30B 0.9800 . ?
C30 H30C 0.9800 . ?
C31 H31A 0.9800 . ?
C31 H31B 0.9800 . ?
C31 H31C 0.9800 . ?
N4' C31' 1.415(17) . ?
N4' C30' 1.422(17) . ?
N4' C28' 1.468(15) . ?
N4' C29' 1.649(16) . ?
C28' H28D 0.9800 . ?
C28' H28E 0.9800 . ?
C28' H28F 0.9800 . ?
C29' H29D 0.9800 . ?
C29' H29E 0.9800 . ?
C29' H29F 0.9800 . ?
C30' H30D 0.9800 . ?
C30' H30E 0.9800 . ?
C30' H30F 0.9800 . ?
C31' H31D 0.9800 . ?
C31' H31E 0.9800 . ?
C31' H31F 0.9800 . ?
N5 C32 1.331(11) . ?
N5 C34 1.423(11) . ?
N5 C33 1.432(12) . ?
O3 C32 1.206(11) . ?
C32 H32A 0.9500 . ?
C33 H33A 0.9800 . ?
C33 H33B 0.9800 . ?
C33 H33C 0.9800 . ?
C34 H34A 0.9800 . ?
C34 H34B 0.9800 . ?
C34 H34C 0.9800 . ?

loop_
_geom_torsion_atom_site_label_1
_geom_torsion_atom_site_label_2
_geom_torsion_atom_site_label_3
_geom_torsion_atom_site_label_4
_geom_torsion
_geom_torsion_site_symmetry_1
_geom_torsion_site_symmetry_2
_geom_torsion_site_symmetry_3
_geom_torsion_site_symmetry_4
_geom_torsion_publ_flag
C7' N2 C1 O1 -11.3(8) . . . . ?
C7 N2 C1 O1 -11.3(8) . . . . ?
Cu1 N2 C1 O1 -179.9(4) . . . . ?
C7' N2 C1 C2 167.7(4) . . . . ?
C7 N2 C1 C2 167.7(4) . . . . ?
Cu1 N2 C1 C2 -0.8(6) . . . . ?
C6 N1 C2 C3 -0.3(7) . . . . ?
Cu1 N1 C2 C3 -169.3(4) . . . . ?
C6 N1 C2 C1 -177.1(4) . . . . ?
Cu1 N1 C2 C1 13.9(5) . . . . ?
O1 C1 C2 N1 169.6(5) . . . . ?
N2 C1 C2 N1 -9.5(6) . . . . ?
O1 C1 C2 C3 -7.2(7) . . . . ?
N2 C1 C2 C3 173.6(5) . . . . ?
N1 C2 C3 C4 1.4(8) . . . . ?
C1 C2 C3 C4 178.1(4) . . . . ?
C2 C3 C4 C5 -0.5(8) . . . . ?
C3 C4 C5 C6 -1.6(8) . . . . ?
C2 N1 C6 C5 -1.8(7) . . . . ?
Cu1 N1 C6 C5 164.3(4) . . . . ?
C2 N1 C6 C17 172.2(4) . . . 4_755 ?
Cu1 N1 C6 C17 -21.7(7) . . . 4_755 ?
C4 C5 C6 N1 2.8(8) . . . . ?
C4 C5 C6 C17 -171.3(5) . . . 4_755 ?
C1 N2 C7 C8 113.3(6) . . . . ?
Cu1 N2 C7 C8 -79.4(7) . . . . ?
C1 N2 C7 C12 -72.1(7) . . . . ?
Cu1 N2 C7 C12 95.2(6) . . . . ?
C12 C7 C8 C9 2.9(9) . . . . ?
N2 C7 C8 C9 177.6(6) . . . . ?
C12 C7 C8 C14 179.3(6) . . . . ?
N2 C7 C8 C14 -6.0(9) . . . . ?
C7 C8 C9 C10 -0.7(9) . . . . ?
C14 C8 C9 C10 -177.1(6) . . . . ?
C8 C9 C10 C11 -1.8(10) . . . . ?
C9 C10 C11 C12 1.9(9) . . . . ?
C10 C11 C12 C7 0.4(9) . . . . ?
C10 C11 C12 C13 -179.2(6) . . . . ?
C8 C7 C12 C11 -2.8(9) . . . . ?
N2 C7 C12 C11 -177.6(5) . . . . ?
C8 C7 C12 C13 176.8(6) . . . . ?
N2 C7 C12 C13 2.1(9) . . . . ?
C7 C8 C14 C15 -74.7(9) . . . . ?
C9 C8 C14 C15 101.8(9) . . . . ?
C8 C14 C15 C16 -136.6(13) . . . . ?
C1 N2 C7' C12' 113.3(6) . . . . ?
Cu1 N2 C7' C12' -79.4(7) . . . . ?
C1 N2 C7' C8' -72.1(7) . . . . ?
Cu1 N2 C7' C8' 95.2(6) . . . . ?
C12' C7' C8' C9' -2.8(9) . . . . ?
N2 C7' C8' C9' -177.6(5) . . . . ?
C12' C7' C8' C14' 176.8(6) . . . . ?
N2 C7' C8' C14' 2.1(9) . . . . ?
C7' C8' C9' C10' 0.4(9) . . . . ?
C14' C8' C9' C10' -179.2(6) . . . . ?
C8' C9' C10' C11' 1.9(9) . . . . ?
C9' C10' C11' C12' -1.8(10) . . . . ?
C8' C7' C12' C11' 2.9(9) . . . . ?
N2 C7' C12' C11' 177.6(6) . . . . ?
C8' C7' C12' C13' 179.3(6) . . . . ?
N2 C7' C12' C13' -6.0(9) . . . . ?
C10' C11' C12' C7' -0.7(9) . . . . ?
C10' C11' C12' C13' -177.1(6) . . . . ?
C9' C8' C14' C15' -73.4(11) . . . . ?
C7' C8' C14' C15' 106.9(11) . . . . ?
C8' C14' C15' C16' 117.4(19) . . . . ?
C18 N3 C17 O2 -9.9(10) . . . . ?
Cu1 N3 C17 O2 153.3(5) . . . . ?
C18 N3 C17 C6 163.7(5) . . . 4_755 ?
Cu1 N3 C17 C6 -33.0(8) . . . 4_755 ?
C17 N3 C18 C19 115.6(6) . . . . ?
Cu1 N3 C18 C19 -50.6(6) . . . . ?
C17 N3 C18 C23 -68.7(7) . . . . ?
Cu1 N3 C18 C23 125.1(5) . . . . ?
C23 C18 C19 C20 -1.2(8) . . . . ?
N3 C18 C19 C20 174.5(5) . . . . ?
C23 C18 C19 C25 -179.8(5) . . . . ?
N3 C18 C19 C25 -4.1(8) . . . . ?
C18 C19 C20 C21 0.7(10) . . . . ?
C25 C19 C20 C21 179.2(6) . . . . ?
C19 C20 C21 C22 -0.1(11) . . . . ?
C20 C21 C22 C23 0.1(11) . . . . ?
C21 C22 C23 C18 -0.6(10) . . . . ?
C21 C22 C23 C24 -179.8(7) . . . . ?
C19 C18 C23 C22 1.2(9) . . . . ?
N3 C18 C23 C22 -174.4(5) . . . . ?
C19 C18 C23 C24 -179.6(5) . . . . ?
N3 C18 C23 C24 4.8(8) . . . . ?
C20 C19 C25 C26 -109.9(6) . . . . ?
C18 C19 C25 C26 68.6(7) . . . . ?
C19 C25 C26 C27 22.1(7) . . . . ?
C19 C25 C26 Cu1 -55.9(6) . . . . ?
C25 C26 C27 Cu1 -100.8(5) . . . . ?
C34 N5 C32 O3 176(3) . . . . ?
C33 N5 C32 O3 0(6) . . . . ?

loop_
_cod_changelog_entry_id
_cod_changelog_entry_author
_cod_changelog_entry_date
_cod_changelog_entry_text
1 'Vaitkus, Antanas' 2024-10-01T18:40:00+03:00
;
 Reassigned the incorrect value of the '_chemical_name_systematic' data item
 to the '_refine_special_details' data item.
;
